data_4343750
loop_
_publ_author_name
'Campana, C.F.'
'Yip, K.L.F.'
'Dahl, L.F.'

_publ_section_title
;
 Stereochemical Analysis of Fe2 (C O)6 (Mue-Se2) : A Diselenium Analogue
 of Fe2 (C O)6 (Mue-S2)1
;
_journal_name_full 'Inorganic Chemistry'
_journal_page_first 3060
_journal_page_last 3064
_journal_volume 18
_journal_year 1979
_chemical_formula_sum 'C6 Fe2 O6 Se2'
_chemical_name_systematic 'Fe2 (C O)6 (Se2)'
_space_group_IT_number 2
_symmetry_space_group_name_Hall '-P 1'
_symmetry_space_group_name_H-M 'P -1'
_cell_angle_alpha 104.86
_cell_angle_beta 102.28
_cell_angle_gamma 84.27
_cell_formula_units_Z 2
_cell_length_a 7.704
_cell_length_b 11.779
_cell_length_c 6.585
_cell_volume 563.709
_citation_journal_id_ASTM INOCAJ
_cod_data_source_file Campana_INOCAJ_1979_855.cif
_cod_data_source_block C6Fe2O6Se2
_cod_original_cell_volume 563.7091
_cod_database_code 4343750

loop_
_symmetry_equiv_pos_as_xyz
x,y,z
-x,-y,-z

loop_
_atom_site_label
_atom_site_type_symbol
_atom_site_fract_x
_atom_site_fract_y
_atom_site_fract_z
_atom_site_occupancy
_atom_site_U_iso_or_equiv
C5 C+2 0.7982 0.0924 0.847 1 0.0
C6 C+2 0.8994 0.1694 0.5473 1 0.0
O3 O-2 0.5284 0.1677 0.1896 1 0.0
C3 C+2 0.513 0.2089 0.3633 1 0.0
C4 C+2 1.0377 0.2661 0.9654 1 0.0
O1 O-2 0.1531 0.4081 0.5704 1 0.0
Fe2 Fe+1 0.8233 0.231 0.791 1 0.0
O2 O-2 0.3445 0.0655 0.6804 1 0.0
O5 O-2 0.7814 0.0045 0.8773 1 0.0
Se2 Se-1 0.7119 0.416 0.7278 1 0.0
C2 C+2 0.4062 0.1452 0.664 1 0.0
Se1 Se-1 0.6283 0.3533 0.9934 1 0.0
Fe1 Fe+1 0.4939 0.2724 0.6354 1 0.0
O6 O-2 0.9525 0.1315 0.3936 1 0.0
O4 O-2 1.1718 0.2871 1.0713 1 0.0
C1 C+2 0.2888 0.3571 0.5994 1 0.0
